data_7703247
loop_
_publ_author_name
'Nishi, Miki'
'Hayata, Yuki'
'Hoshino, Norihisa'
'Hanasaki, Noriaki'
'Akutagawa, Tomoyuki'
'Matsuda, Masaki'

_publ_section_title
;
 Intermolecular interactions of tetrabenzoporphyrin- and
 phthalocyanine-based charge-transfer complexes.
;
_journal_issue 48
_journal_name_full 'Dalton transactions (Cambridge, England : 2003)'
_journal_page_first 17723
_journal_page_last 17728
_journal_paper_doi 10.1039/c9dt03653a
_journal_volume 48
_journal_year 2019
_chemical_formula_moiety '2(C36 H20 Cl2 Fe N4), C24 H20 P'
_chemical_formula_sum 'C96 H60 Cl4 Fe2 N8 P'
_chemical_formula_weight 1609.99
_space_group_crystal_system tetragonal
_space_group_IT_number 86
_space_group_name_Hall '-P 4bc'
_space_group_name_H-M_alt 'P 42/n :2'
_atom_sites_solution_hydrogens geom
_audit_creation_method SHELXL-2018/1
_audit_update_record
;
2019-08-15 deposited with the CCDC.	2019-10-21 downloaded from the CCDC.
;
_cell_angle_alpha 90
_cell_angle_beta 90
_cell_angle_gamma 90
_cell_formula_units_Z 2
_cell_length_a 21.6659(4)
_cell_length_b 21.6659(4)
_cell_length_c 7.55230(10)
_cell_measurement_reflns_used 21830
_cell_measurement_temperature 120(2)
_cell_measurement_theta_max 68.105
_cell_measurement_theta_min 4.08
_cell_volume 3545.13(10)
_computing_cell_refinement 'RAPID AUTO'
_computing_data_collection 'RAPID AUTO'
_computing_data_reduction 'RAPID AUTO'
_computing_structure_refinement 'SHELXL-2018/1 (Sheldrick, 2018)'
_computing_structure_solution 'SIR-2004 (Burla, 2004)'
_diffrn_ambient_temperature 120(2)
_diffrn_measured_fraction_theta_full 0.991
_diffrn_measured_fraction_theta_max 0.990
_diffrn_measurement_device_type 'Rigaku R-AXIS RAPID'
_diffrn_measurement_method 'phi and omega scans'
_diffrn_radiation_type CuK\a
_diffrn_radiation_wavelength 1.54187
_diffrn_reflns_av_R_equivalents 0.0469
_diffrn_reflns_av_unetI/netI 0.0308
_diffrn_reflns_Laue_measured_fraction_full 0.991
_diffrn_reflns_Laue_measured_fraction_max 0.990
_diffrn_reflns_limit_h_max 25
_diffrn_reflns_limit_h_min -26
_diffrn_reflns_limit_k_max 26
_diffrn_reflns_limit_k_min -25
_diffrn_reflns_limit_l_max 8
_diffrn_reflns_limit_l_min -8
_diffrn_reflns_number 38200
_diffrn_reflns_point_group_measured_fraction_full 0.991
_diffrn_reflns_point_group_measured_fraction_max 0.990
_diffrn_reflns_theta_full 67.687
_diffrn_reflns_theta_max 68.205
_diffrn_reflns_theta_min 4.081
_diffrn_source 'rotating-anode X-ray tube'
_exptl_absorpt_coefficient_mu 5.353
_exptl_absorpt_correction_T_max 0.8913
_exptl_absorpt_correction_T_min 0.7344
_exptl_absorpt_correction_type numerical
_exptl_absorpt_process_details 'ABSCOR (Rigaku, 2010)'
_exptl_crystal_colour black
_exptl_crystal_density_diffrn 1.508
_exptl_crystal_description needle
_exptl_crystal_F_000 1654
_exptl_crystal_size_max 0.200
_exptl_crystal_size_mid 0.020
_exptl_crystal_size_min 0.020
_refine_diff_density_max 0.731
_refine_diff_density_min -0.659
_refine_diff_density_rms 0.078
_refine_ls_extinction_method none
_refine_ls_goodness_of_fit_ref 1.433
_refine_ls_hydrogen_treatment constr
_refine_ls_matrix_type full
_refine_ls_number_parameters 252
_refine_ls_number_reflns 3204
_refine_ls_number_restraints 0
_refine_ls_restrained_S_all 1.433
_refine_ls_R_factor_all 0.0773
_refine_ls_R_factor_gt 0.0616
_refine_ls_shift/su_max 0.008
_refine_ls_shift/su_mean 0.001
_refine_ls_structure_factor_coef Fsqd
_refine_ls_weighting_details 'w=1/[\s^2^(Fo^2^)+(0.1000P)^2^] where P=(Fo^2^+2Fc^2^)/3'
_refine_ls_weighting_scheme calc
_refine_ls_wR_factor_gt 0.1854
_refine_ls_wR_factor_ref 0.1984
_reflns_Friedel_coverage 0.000
_reflns_number_gt 2521
_reflns_number_total 3204
_reflns_threshold_expression 'I > 2\s(I)'
_cod_data_source_file c9dt03653a2.cif
_cod_data_source_block TPPFetbpCl22LT
_cod_original_cell_volume 3545.13(14)
_cod_original_sg_symbol_H-M 'P 42/n'
_cod_database_code 7703247
_shelx_shelxl_version_number 2018/1
_shelx_space_group_comment
;
The symmetry employed for this shelxl refinement is uniquely defined
by the following loop, which should always be used as a source of
symmetry information in preference to the above space-group names.
They are only intended as comments.
;
_shelx_estimated_absorpt_t_min 0.414
_shelx_estimated_absorpt_t_max 0.900

loop_
_space_group_symop_operation_xyz
'x, y, z'
'-x+1/2, -y+1/2, z'
'-y, x+1/2, z+1/2'
'y+1/2, -x, z+1/2'
'-x, -y, -z'
'x-1/2, y-1/2, -z'
'y, -x-1/2, -z-1/2'
'-y-1/2, x, -z-1/2'

loop_
_atom_site_label
_atom_site_type_symbol
_atom_site_fract_x
_atom_site_fract_y
_atom_site_fract_z
_atom_site_U_iso_or_equiv
_atom_site_adp_type
_atom_site_occupancy
_atom_site_site_symmetry_order
_atom_site_calc_flag
_atom_site_refinement_flags_posn
_atom_site_refinement_flags_adp
_atom_site_refinement_flags_occupancy
Fe1 Fe 0.500000 0.000000 0.500000 0.0384(3) Uani 1 2 d S . P
N1 N 0.44312(14) -0.04479(14) 0.6798(4) 0.0333(7) Uani 1 1 d . . .
N2 N 0.48901(14) -0.07298(14) 0.3240(4) 0.0340(7) Uani 1 1 d . . .
Cl1 Cl 0.59069(5) -0.05343(5) 0.60899(14) 0.0432(3) Uani 1 1 d . . .
C1 C 0.42424(17) -0.02124(17) 0.8399(5) 0.0323(8) Uani 1 1 d . . .
C2 C 0.38202(17) -0.06471(17) 0.9241(5) 0.0328(8) Uani 1 1 d . . .
C3 C 0.35080(17) -0.06341(19) 1.0840(6) 0.0383(9) Uani 1 1 d . . .
H1 H 0.354333 -0.029255 1.162205 0.046 Uiso 1 1 calc R U .
C4 C 0.31416(19) -0.11386(19) 1.1256(6) 0.0430(10) Uani 1 1 d . . .
H2 H 0.292279 -0.114125 1.234646 0.052 Uiso 1 1 calc R U .
C5 C 0.3086(2) -0.16419(19) 1.0118(5) 0.0421(10) Uani 1 1 d . . .
H3 H 0.283513 -0.198221 1.045056 0.050 Uiso 1 1 calc R U .
C6 C 0.33925(18) -0.16527(17) 0.8504(5) 0.0380(9) Uani 1 1 d . . .
H4 H 0.334806 -0.199131 0.771489 0.046 Uiso 1 1 calc R U .
C7 C 0.37690(17) -0.11491(17) 0.8074(5) 0.0323(8) Uani 1 1 d . . .
C8 C 0.41538(16) -0.10084(16) 0.6550(5) 0.0326(8) Uani 1 1 d . . .
C9 C 0.42230(18) -0.13819(18) 0.5074(5) 0.0366(9) Uani 1 1 d . . .
H5 H 0.401045 -0.176530 0.509839 0.044 Uiso 1 1 calc R U .
C10 C 0.45670(17) -0.12603(17) 0.3565(5) 0.0330(8) Uani 1 1 d . . .
C11 C 0.46583(17) -0.16858(17) 0.2106(5) 0.0334(8) Uani 1 1 d . . .
C12 C 0.44618(18) -0.22941(17) 0.1816(5) 0.0373(9) Uani 1 1 d . . .
H6 H 0.419934 -0.249906 0.263478 0.045 Uiso 1 1 calc R U .
C13 C 0.46664(19) -0.25863(18) 0.0282(5) 0.0388(9) Uani 1 1 d . . .
H7 H 0.454667 -0.300111 0.006335 0.047 Uiso 1 1 calc R U .
C14 C 0.50388(18) -0.22878(18) -0.0927(5) 0.0399(9) Uani 1 1 d . . .
H8 H 0.516476 -0.250023 -0.196662 0.048 Uiso 1 1 calc R U .
C15 C 0.52338(18) -0.16845(17) -0.0662(6) 0.0360(9) Uani 1 1 d . . .
H9 H 0.548617 -0.148077 -0.150841 0.043 Uiso 1 1 calc R U .
C16 C 0.50469(17) -0.13861(17) 0.0890(5) 0.0346(8) Uani 1 1 d . . .
C17 C 0.51899(17) -0.07876(17) 0.1639(5) 0.0330(8) Uani 1 1 d . . .
C18 C 0.55804(17) -0.03538(17) 0.0897(5) 0.0341(9) Uani 1 1 d . . .
H10 H 0.574777 -0.045484 -0.022892 0.041 Uiso 1 1 calc R U .
P1 P 0.750000 -0.250000 0.750000 0.0329(5) Uani 1 4 d S T P
C19 C 0.68498(17) -0.26029(17) 0.6067(5) 0.0347(9) Uani 1 1 d . . .
C20 C 0.6857(2) -0.31033(19) 0.4890(5) 0.0413(10) Uani 1 1 d . . .
H11 H 0.718873 -0.339029 0.492676 0.050 Uiso 1 1 calc R U .
C21 C 0.6389(2) -0.3182(2) 0.3682(6) 0.0476(11) Uani 1 1 d . . .
H12 H 0.639299 -0.352256 0.289103 0.057 Uiso 1 1 calc R U .
C22 C 0.5912(2) -0.2756(2) 0.3633(6) 0.0540(12) Uani 1 1 d . . .
H13 H 0.558360 -0.281228 0.281516 0.065 Uiso 1 1 calc R U .
C23 C 0.5904(2) -0.2252(2) 0.4750(6) 0.0533(12) Uani 1 1 d . . .
H14 H 0.557548 -0.196321 0.469175 0.064 Uiso 1 1 calc R U .
C24 C 0.63824(19) -0.2170(2) 0.5967(6) 0.0453(10) Uani 1 1 d . . .
H15 H 0.638654 -0.181872 0.672034 0.054 Uiso 1 1 calc R U .

loop_
_atom_site_aniso_label
_atom_site_aniso_U_11
_atom_site_aniso_U_22
_atom_site_aniso_U_33
_atom_site_aniso_U_23
_atom_site_aniso_U_13
_atom_site_aniso_U_12
Fe1 0.0482(6) 0.0364(5) 0.0305(6) -0.0048(4) 0.0073(4) -0.0085(4)
N1 0.0343(16) 0.0331(16) 0.0324(18) 0.0003(13) -0.0006(14) -0.0014(13)
N2 0.0388(17) 0.0336(16) 0.0297(17) -0.0007(14) 0.0002(14) 0.0034(13)
Cl1 0.0460(6) 0.0421(6) 0.0414(7) -0.0014(4) 0.0023(4) -0.0013(4)
C1 0.0338(19) 0.037(2) 0.027(2) -0.0014(16) 0.0041(15) 0.0027(15)
C2 0.0320(19) 0.033(2) 0.033(2) 0.0000(16) 0.0009(16) -0.0002(15)
C3 0.037(2) 0.041(2) 0.036(2) -0.0007(18) 0.0040(17) -0.0022(16)
C4 0.043(2) 0.050(2) 0.036(2) -0.0003(19) 0.0086(18) -0.0016(18)
C5 0.043(2) 0.039(2) 0.044(3) -0.0002(18) 0.0084(19) -0.0060(18)
C6 0.042(2) 0.032(2) 0.041(2) -0.0041(17) 0.0002(18) -0.0006(16)
C7 0.0348(19) 0.036(2) 0.026(2) 0.0027(15) 0.0020(15) 0.0008(15)
C8 0.0337(19) 0.0293(19) 0.035(2) -0.0017(16) 0.0008(16) 0.0003(14)
C9 0.036(2) 0.036(2) 0.037(2) -0.0023(16) 0.0032(17) -0.0008(16)
C10 0.0310(19) 0.0347(19) 0.033(2) 0.0010(16) -0.0012(15) 0.0013(14)
C11 0.037(2) 0.0315(19) 0.031(2) -0.0040(15) -0.0021(16) 0.0002(15)
C12 0.038(2) 0.034(2) 0.039(2) -0.0026(17) 0.0046(17) -0.0033(16)
C13 0.045(2) 0.032(2) 0.040(2) -0.0074(17) -0.0056(18) -0.0017(16)
C14 0.041(2) 0.041(2) 0.037(2) -0.0097(18) 0.0026(18) 0.0020(17)
C15 0.040(2) 0.037(2) 0.031(2) -0.0071(17) -0.0021(17) 0.0001(16)
C16 0.035(2) 0.032(2) 0.036(2) -0.0016(16) -0.0017(16) -0.0006(15)
C17 0.037(2) 0.035(2) 0.028(2) -0.0051(16) -0.0024(16) 0.0022(15)
C18 0.037(2) 0.034(2) 0.031(2) -0.0015(16) 0.0014(16) 0.0000(16)
P1 0.0314(6) 0.0314(6) 0.0359(11) 0.000 0.000 0.000
C19 0.0319(19) 0.034(2) 0.038(2) 0.0015(16) 0.0002(16) -0.0029(15)
C20 0.042(2) 0.037(2) 0.045(3) 0.0017(18) -0.0044(18) 0.0026(17)
C21 0.050(3) 0.047(2) 0.046(3) -0.004(2) -0.003(2) -0.0086(19)
C22 0.043(3) 0.078(3) 0.041(3) 0.002(2) -0.008(2) -0.007(2)
C23 0.037(2) 0.078(3) 0.046(3) 0.000(2) -0.002(2) 0.015(2)
C24 0.041(2) 0.056(3) 0.039(3) -0.002(2) -0.0008(19) 0.0061(19)

loop_
_atom_type_symbol
_atom_type_description
_atom_type_scat_dispersion_real
_atom_type_scat_dispersion_imag
_atom_type_scat_source
C C 0.0181 0.0091 'International Tables Vol C Tables 4.2.6.8 and 6.1.1.4'
H H 0.0000 0.0000 'International Tables Vol C Tables 4.2.6.8 and 6.1.1.4'
N N 0.0311 0.0180 'International Tables Vol C Tables 4.2.6.8 and 6.1.1.4'
P P 0.2955 0.4335 'International Tables Vol C Tables 4.2.6.8 and 6.1.1.4'
Cl Cl 0.3639 0.7018 'International Tables Vol C Tables 4.2.6.8 and 6.1.1.4'
Fe Fe -1.1336 3.1974 'International Tables Vol C Tables 4.2.6.8 and 6.1.1.4'

loop_
_geom_angle_atom_site_label_1
_geom_angle_atom_site_label_2
_geom_angle_atom_site_label_3
_geom_angle
_geom_angle_site_symmetry_1
_geom_angle_site_symmetry_3
N1 Fe1 N1 180.0 5_656 .
N1 Fe1 N2 90.30(12) 5_656 .
N1 Fe1 N2 89.70(12) . .
N1 Fe1 N2 89.70(12) 5_656 5_656
N1 Fe1 N2 90.30(12) . 5_656
N2 Fe1 N2 180.0 . 5_656
N1 Fe1 Cl1 92.06(9) 5_656 5_656
N1 Fe1 Cl1 87.94(9) . 5_656
N2 Fe1 Cl1 93.05(9) . 5_656
N2 Fe1 Cl1 86.94(9) 5_656 5_656
N1 Fe1 Cl1 87.94(9) 5_656 .
N1 Fe1 Cl1 92.06(9) . .
N2 Fe1 Cl1 86.95(9) . .
N2 Fe1 Cl1 93.06(9) 5_656 .
Cl1 Fe1 Cl1 180.0 5_656 .
C8 N1 C1 108.6(3) . .
C8 N1 Fe1 125.9(3) . .
C1 N1 Fe1 125.4(2) . .
C10 N2 C17 108.8(3) . .
C10 N2 Fe1 125.6(3) . .
C17 N2 Fe1 125.2(2) . .
N1 C1 C18 125.5(3) . 5_656
N1 C1 C2 109.3(3) . .
C18 C1 C2 125.2(3) 5_656 .
C3 C2 C7 121.6(3) . .
C3 C2 C1 132.3(3) . .
C7 C2 C1 106.0(3) . .
C2 C3 C4 117.5(4) . .
C3 C4 C5 121.7(4) . .
C6 C5 C4 120.9(4) . .
C5 C6 C7 118.0(4) . .
C6 C7 C2 120.3(3) . .
C6 C7 C8 132.9(4) . .
C2 C7 C8 106.8(3) . .
N1 C8 C9 125.5(3) . .
N1 C8 C7 109.2(3) . .
C9 C8 C7 125.2(3) . .
C8 C9 C10 127.5(4) . .
N2 C10 C9 125.6(3) . .
N2 C10 C11 109.1(3) . .
C9 C10 C11 125.2(3) . .
C12 C11 C16 121.0(3) . .
C12 C11 C10 132.4(4) . .
C16 C11 C10 106.5(3) . .
C13 C12 C11 117.4(4) . .
C14 C13 C12 121.6(4) . .
C13 C14 C15 121.6(4) . .
C14 C15 C16 117.9(4) . .
C15 C16 C11 120.5(3) . .
C15 C16 C17 132.8(4) . .
C11 C16 C17 106.7(3) . .
N2 C17 C18 125.6(3) . .
N2 C17 C16 108.9(3) . .
C18 C17 C16 125.5(3) . .
C17 C18 C1 127.8(4) . 5_656
C19 P1 C19 111.42(12) . 7_667
C19 P1 C19 111.42(12) . 8_647
C19 P1 C19 105.6(2) 7_667 8_647
C19 P1 C19 105.6(2) . 2_645
C19 P1 C19 111.42(12) 7_667 2_645
C19 P1 C19 111.42(12) 8_647 2_645
C24 C19 C20 119.9(4) . .
C24 C19 P1 121.7(3) . .
C20 C19 P1 118.0(3) . .
C21 C20 C19 120.5(4) . .
C20 C21 C22 119.1(4) . .
C23 C22 C21 121.3(4) . .
C22 C23 C24 119.7(4) . .
C19 C24 C23 119.5(4) . .

loop_
_geom_bond_atom_site_label_1
_geom_bond_atom_site_label_2
_geom_bond_distance
_geom_bond_site_symmetry_2
Fe1 N1 2.075(3) 5_656
Fe1 N1 2.075(3) .
Fe1 N2 2.079(3) .
Fe1 N2 2.079(3) 5_656
Fe1 Cl1 2.4245(10) 5_656
Fe1 Cl1 2.4246(10) .
N1 C8 1.368(4) .
N1 C1 1.375(5) .
N2 C10 1.368(5) .
N2 C17 1.378(5) .
C1 C18 1.391(5) 5_656
C1 C2 1.459(5) .
C2 C3 1.384(5) .
C2 C7 1.404(5) .
C3 C4 1.387(5) .
C4 C5 1.394(6) .
C5 C6 1.388(5) .
C6 C7 1.401(5) .
C7 C8 1.454(5) .
C8 C9 1.385(5) .
C9 C10 1.387(5) .
C10 C11 1.450(5) .
C11 C12 1.402(5) .
C11 C16 1.405(5) .
C12 C13 1.393(5) .
C13 C14 1.380(5) .
C14 C15 1.388(5) .
C15 C16 1.399(5) .
C16 C17 1.448(5) .
C17 C18 1.383(5) .
P1 C19 1.790(4) .
P1 C19 1.790(4) 7_667
P1 C19 1.790(4) 8_647
P1 C19 1.790(4) 2_645
C19 C24 1.382(5) .
C19 C20 1.402(5) .
C20 C21 1.375(6) .
C21 C22 1.386(7) .
C22 C23 1.379(7) .
C23 C24 1.396(6) .

loop_
_geom_torsion_atom_site_label_1
_geom_torsion_atom_site_label_2
_geom_torsion_atom_site_label_3
_geom_torsion_atom_site_label_4
_geom_torsion
_geom_torsion_site_symmetry_1
_geom_torsion_site_symmetry_4
C8 N1 C1 C18 -179.1(4) . 5_656
Fe1 N1 C1 C18 -2.5(5) . 5_656
C8 N1 C1 C2 0.3(4) . .
Fe1 N1 C1 C2 176.9(2) . .
N1 C1 C2 C3 179.6(4) . .
C18 C1 C2 C3 -1.1(7) 5_656 .
N1 C1 C2 C7 0.2(4) . .
C18 C1 C2 C7 179.5(4) 5_656 .
C7 C2 C3 C4 0.2(6) . .
C1 C2 C3 C4 -179.1(4) . .
C2 C3 C4 C5 -0.1(6) . .
C3 C4 C5 C6 -0.8(7) . .
C4 C5 C6 C7 1.4(6) . .
C5 C6 C7 C2 -1.2(6) . .
C5 C6 C7 C8 179.3(4) . .
C3 C2 C7 C6 0.4(6) . .
C1 C2 C7 C6 179.9(3) . .
C3 C2 C7 C8 -180.0(4) . .
C1 C2 C7 C8 -0.5(4) . .
C1 N1 C8 C9 178.9(4) . .
Fe1 N1 C8 C9 2.3(5) . .
C1 N1 C8 C7 -0.6(4) . .
Fe1 N1 C8 C7 -177.2(2) . .
C6 C7 C8 N1 -179.8(4) . .
C2 C7 C8 N1 0.7(4) . .
C6 C7 C8 C9 0.7(7) . .
C2 C7 C8 C9 -178.8(4) . .
N1 C8 C9 C10 -1.7(6) . .
C7 C8 C9 C10 177.7(4) . .
C17 N2 C10 C9 177.9(4) . .
Fe1 N2 C10 C9 4.8(5) . .
C17 N2 C10 C11 -0.1(4) . .
Fe1 N2 C10 C11 -173.3(2) . .
C8 C9 C10 N2 -2.2(6) . .
C8 C9 C10 C11 175.5(4) . .
N2 C10 C11 C12 176.3(4) . .
C9 C10 C11 C12 -1.8(7) . .
N2 C10 C11 C16 -0.3(4) . .
C9 C10 C11 C16 -178.4(4) . .
C16 C11 C12 C13 -0.1(6) . .
C10 C11 C12 C13 -176.2(4) . .
C11 C12 C13 C14 -1.2(6) . .
C12 C13 C14 C15 0.8(6) . .
C13 C14 C15 C16 0.7(6) . .
C14 C15 C16 C11 -2.0(6) . .
C14 C15 C16 C17 175.6(4) . .
C12 C11 C16 C15 1.6(6) . .
C10 C11 C16 C15 178.7(3) . .
C12 C11 C16 C17 -176.5(4) . .
C10 C11 C16 C17 0.6(4) . .
C10 N2 C17 C18 -177.5(4) . .
Fe1 N2 C17 C18 -4.3(5) . .
C10 N2 C17 C16 0.5(4) . .
Fe1 N2 C17 C16 173.7(2) . .
C15 C16 C17 N2 -178.4(4) . .
C11 C16 C17 N2 -0.7(4) . .
C15 C16 C17 C18 -0.5(7) . .
C11 C16 C17 C18 177.3(4) . .
N2 C17 C18 C1 1.2(7) . 5_656
C16 C17 C18 C1 -176.4(4) . 5_656
C19 P1 C19 C24 8.4(3) 7_667 .
C19 P1 C19 C24 126.1(4) 8_647 .
C19 P1 C19 C24 -112.8(4) 2_645 .
C19 P1 C19 C20 -178.7(3) 7_667 .
C19 P1 C19 C20 -61.0(2) 8_647 .
C19 P1 C19 C20 60.1(3) 2_645 .
C24 C19 C20 C21 -2.8(6) . .
P1 C19 C20 C21 -175.8(3) . .
C19 C20 C21 C22 0.5(6) . .
C20 C21 C22 C23 1.1(7) . .
C21 C22 C23 C24 -0.6(7) . .
C20 C19 C24 C23 3.3(6) . .
P1 C19 C24 C23 176.1(3) . .
C22 C23 C24 C19 -1.6(7) . .
